data_7132474
loop_
_publ_author_name
'Balaraju, Muntha'
'Kommu, Nagarjuna'
'Vangara, Srinivas'
'Sahoo, Aswini K.'
'Thaltiri, Vikranth'
'Sahoo, Akhila K.'

_publ_section_title
;
 Synthetic manifestation of trinitro-pyrazolo-2<i>H</i>-1,2,3-triazoles
 (TNPT) as insensitive energetic materials.
;
_journal_issue 7
_journal_name_full 'Chemical communications (Cambridge, England)'
_journal_page_first 827
_journal_page_last 830
_journal_paper_doi 10.1039/d3cc05116a
_journal_volume 60
_journal_year 2024
_chemical_formula_moiety 'C5 H3 N9 O6'
_chemical_formula_sum 'C5 H3 N9 O6'
_chemical_formula_weight 285.16
_space_group_crystal_system monoclinic
_space_group_IT_number 14
_space_group_name_Hall '-P 2yn'
_space_group_name_H-M_alt 'P 1 21/n 1'
_atom_sites_solution_hydrogens mixed
_atom_sites_solution_primary dual
_audit_creation_date 2023-07-03
_audit_creation_method
;
Olex2 1.3-ac4
(compiled 2018.12.18 svn.r3554 for Rigaku Oxford Diffraction, GUI svn.r1)
;
_audit_update_record
;
2023-12-09 deposited with the CCDC.	2023-12-12 downloaded from the CCDC.
;
_cell_angle_alpha 90
_cell_angle_beta 98.440(4)
_cell_angle_gamma 90
_cell_formula_units_Z 4
_cell_length_a 8.8502(4)
_cell_length_b 7.3093(4)
_cell_length_c 16.7588(7)
_cell_measurement_reflns_used 2277
_cell_measurement_temperature 298.35
_cell_measurement_theta_max 21.7870
_cell_measurement_theta_min 2.4320
_cell_volume 1072.37(9)
_computing_cell_refinement 'CrysAlisPro 1.171.40.35a (Rigaku OD, 2018)'
_computing_data_collection 'CrysAlisPro 1.171.40.35a (Rigaku OD, 2018)'
_computing_data_reduction 'CrysAlisPro 1.171.40.35a (Rigaku OD, 2018)'
_computing_molecular_graphics 'Olex2 (Dolomanov et al., 2009)'
_computing_publication_material 'Olex2 (Dolomanov et al., 2009)'
_computing_structure_refinement 'ShelXL (Sheldrick, 2015)'
_computing_structure_solution 'ShelXT (Sheldrick, 2015)'
_diffrn_ambient_environment air
_diffrn_ambient_temperature 298.35
_diffrn_detector 'CCD plate'
_diffrn_detector_area_resol_mean 10.0000
_diffrn_detector_type HyPix3000
_diffrn_measured_fraction_theta_full 0.987
_diffrn_measured_fraction_theta_max 0.944
_diffrn_measurement_details
;
List of Runs (angles in degrees, time in seconds):

  # Type    Start    End  Width  t~exp~   \w     \q     \k     \f   Frames
#--------------------------------------------------------------------------
  1  \w     12.00  40.00   0.50    7.00    --   16.22  45.00 -30.00   56
  2  \w     43.00  83.00   0.50    7.00    --   16.22  45.00 -30.00   80
  3  \w     69.00  94.00   0.50    7.00    --   16.22  14.00  -7.00   50
  4  \w     11.00  40.00   0.50    7.00    --   16.22-125.00  60.00   58
  5  \w     45.00  71.00   0.50    7.00    --   16.22-125.00  60.00   52
  6  \w    -88.00  52.00   0.50    7.00    --  -14.97  14.00  -7.00  280
  7  \w    -52.00  41.00   0.50    7.00    --   16.22 -61.00 -90.00  186
  8  \w    -19.00  13.00   0.50    7.00    --  -14.97 -94.00-120.00   64
  9  \w     20.00  46.00   0.50    7.00    --   16.22 -77.00-180.00   52
 10  \w     10.00  71.00   0.50    7.00    --   16.22-125.00-180.00  122
 11  \w    -63.00  90.00   0.50    7.00    --   16.22 -14.00-178.00  306
 12  \w    -51.00 -10.00   0.50    7.00    --   16.22 -77.00-180.00   82
 13  \w    -94.00  59.00   0.50    7.00    --  -14.97 -14.00-178.00  306
 14  \w    -69.00 -38.00   0.50    7.00    --  -14.97 125.00 -90.00   62
 15  \w    -88.00 -63.00   0.50    7.00    --  -14.97 -30.00   0.00   50
;
_diffrn_measurement_device 'four-circle diffractometer'
_diffrn_measurement_device_type 'XtaLAB Synergy, Single source at offset/far, HyPix3000'
_diffrn_measurement_method '\w scans'
_diffrn_orient_matrix_type 'CrysAlisPro convention (1999,Acta A55,543-557)'
_diffrn_orient_matrix_UB_11 0.0538453000
_diffrn_orient_matrix_UB_12 -0.0001950000
_diffrn_orient_matrix_UB_13 -0.0274515000
_diffrn_orient_matrix_UB_21 -0.0592368000
_diffrn_orient_matrix_UB_22 0.0197700000
_diffrn_orient_matrix_UB_23 -0.0321378000
_diffrn_orient_matrix_UB_31 0.0124166000
_diffrn_orient_matrix_UB_32 0.0950308000
_diffrn_orient_matrix_UB_33 0.0066226000
_diffrn_radiation_monochromator mirror
_diffrn_radiation_probe x-ray
_diffrn_radiation_type MoK\a
_diffrn_radiation_wavelength 0.71073
_diffrn_reflns_av_R_equivalents 0.0622
_diffrn_reflns_av_unetI/netI 0.0648
_diffrn_reflns_Laue_measured_fraction_full 0.987
_diffrn_reflns_Laue_measured_fraction_max 0.944
_diffrn_reflns_limit_h_max 10
_diffrn_reflns_limit_h_min -11
_diffrn_reflns_limit_k_max 9
_diffrn_reflns_limit_k_min -8
_diffrn_reflns_limit_l_max 20
_diffrn_reflns_limit_l_min -20
_diffrn_reflns_number 11964
_diffrn_reflns_point_group_measured_fraction_full 0.987
_diffrn_reflns_point_group_measured_fraction_max 0.944
_diffrn_reflns_theta_full 25.242
_diffrn_reflns_theta_max 26.928
_diffrn_reflns_theta_min 2.457
_diffrn_source 'micro-focus sealed X-ray tube'
_diffrn_source_type 'PhotonJet (Mo) X-ray Source'
_exptl_absorpt_coefficient_mu 0.161
_exptl_absorpt_correction_T_max 1.00000
_exptl_absorpt_correction_T_min 0.38931
_exptl_absorpt_correction_type multi-scan
_exptl_absorpt_process_details
;
CrysAlisPro 1.171.40.35a (Rigaku Oxford Diffraction, 2018)
Empirical absorption correction using spherical harmonics,
 implemented in SCALE3 ABSPACK scaling algorithm.
;
_exptl_crystal_colour 'metallic yellowish yellow'
_exptl_crystal_colour_lustre metallic
_exptl_crystal_colour_modifier yellowish
_exptl_crystal_colour_primary yellow
_exptl_crystal_density_diffrn 1.766
_exptl_crystal_description plate
_exptl_crystal_F_000 576
_exptl_crystal_size_max 0.390
_exptl_crystal_size_mid 0.136
_exptl_crystal_size_min 0.124
_refine_diff_density_max 0.383
_refine_diff_density_min -0.301
_refine_diff_density_rms 0.060
_refine_ls_extinction_method none
_refine_ls_goodness_of_fit_ref 1.011
_refine_ls_hydrogen_treatment constr
_refine_ls_matrix_type full
_refine_ls_number_parameters 182
_refine_ls_number_reflns 2204
_refine_ls_number_restraints 0
_refine_ls_restrained_S_all 1.011
_refine_ls_R_factor_all 0.1318
_refine_ls_R_factor_gt 0.0686
_refine_ls_shift/su_max 0.000
_refine_ls_shift/su_mean 0.000
_refine_ls_structure_factor_coef Fsqd
_refine_ls_weighting_details 'w=1/[\s^2^(Fo^2^)+(0.1216P)^2^] where P=(Fo^2^+2Fc^2^)/3'
_refine_ls_weighting_scheme calc
_refine_ls_wR_factor_gt 0.1798
_refine_ls_wR_factor_ref 0.2247
_reflns_Friedel_coverage 0.000
_reflns_number_gt 1129
_reflns_number_total 2204
_reflns_threshold_expression 'I > 2\s(I)'
_cod_data_source_file d3cc05116a3.cif
_cod_data_source_block aks180
_cod_depositor_comments 'Adding full bibliography for 7132470--7132475.cif.'
_cod_database_code 7132474
_shelx_shelxl_version_number 2018/3
_chemical_oxdiff_formula 'C H N O'
_shelx_space_group_comment
;
The symmetry employed for this shelxl refinement is uniquely defined
by the following loop, which should always be used as a source of
symmetry information in preference to the above space-group names.
They are only intended as comments.
;
_shelx_estimated_absorpt_t_max 0.980
_shelx_estimated_absorpt_t_min 0.897
_reflns_odcompleteness_completeness 98.01
_reflns_odcompleteness_iscentric 1
_reflns_odcompleteness_theta 26.32
_olex2_refinement_description
;
1. Fixed Uiso
 At 1.2 times of:
  All C(H) groups, All N(H,H) groups
2.a Rotating group:
 N9(H9A,H9B)
2.b Aromatic/amide H refined with riding coordinates:
 C2(H2)
;
_olex2_submission_special_instructions 'No special instructions were received'
_oxdiff_exptl_absorpt_empirical_details
;
Empirical correction (ABSPACK) includes:
- Absorption correction using spherical harmonics
- Frame scaling
;
_oxdiff_exptl_absorpt_empirical_full_max 1.642
_oxdiff_exptl_absorpt_empirical_full_min 0.445

loop_
_space_group_symop_operation_xyz
'x, y, z'
'-x+1/2, y+1/2, -z+1/2'
'-x, -y, -z'
'x-1/2, -y-1/2, z-1/2'

loop_
_atom_site_label
_atom_site_type_symbol
_atom_site_fract_x
_atom_site_fract_y
_atom_site_fract_z
_atom_site_U_iso_or_equiv
_atom_site_adp_type
_atom_site_occupancy
_atom_site_site_symmetry_order
_atom_site_calc_flag
_atom_site_refinement_flags_posn
_atom_site_refinement_flags_adp
_atom_site_refinement_flags_occupancy
_atom_site_disorder_assembly
_atom_site_disorder_group
N3 N 0.4789(3) 0.3392(4) 0.61517(14) 0.0501(8) Uani 1 1 d . . . . .
N2 N 0.4580(3) 0.2396(4) 0.67816(15) 0.0529(8) Uani 1 1 d . . . . .
N7 N 0.8160(3) 0.6050(5) 0.62071(17) 0.0614(9) Uani 1 1 d . . . . .
N6 N 0.8637(3) 0.4604(5) 0.58402(18) 0.0658(10) Uani 1 1 d . . . . .
N4 N 0.3586(3) 0.3536(5) 0.55655(16) 0.0681(10) Uani 1 1 d . . . . .
N5 N 0.7559(4) 0.1720(5) 0.5389(2) 0.0746(10) Uani 1 1 d . . . . .
O3 O 0.6526(3) 0.0653(4) 0.54288(19) 0.0970(11) Uani 1 1 d . . . . .
N8 N 0.5917(4) 0.7282(5) 0.67214(19) 0.0755(10) Uani 1 1 d . . . . .
O5 O 0.4544(3) 0.7410(5) 0.64879(19) 0.1008(11) Uani 1 1 d . . . . .
O1 O 0.3122(4) 0.0399(5) 0.77846(18) 0.1044(12) Uani 1 1 d . . . . .
N1 N 0.2410(4) 0.0796(5) 0.7129(2) 0.0795(11) Uani 1 1 d . . . . .
O4 O 0.8657(3) 0.1438(5) 0.5040(2) 0.1049(12) Uani 1 1 d . . . . .
C4 C 0.6221(3) 0.4178(5) 0.60897(18) 0.0516(9) Uani 1 1 d . . . . .
O2 O 0.1079(4) 0.0385(5) 0.68953(18) 0.1167(14) Uani 1 1 d . . . . .
O6 O 0.6636(4) 0.8258(5) 0.7218(2) 0.1153(13) Uani 1 1 d . . . . .
C5 C 0.6710(4) 0.5870(6) 0.63544(19) 0.0571(10) Uani 1 1 d . . . . .
C3 C 0.7448(3) 0.3460(6) 0.5773(2) 0.0570(10) Uani 1 1 d . . . . .
N9 N 0.9067(4) 0.7612(5) 0.63318(18) 0.0861(12) Uani 1 1 d . . . . .
H9A H 0.988028 0.742170 0.611707 0.103 Uiso 1 1 d GR . . . .
H9B H 0.858128 0.853301 0.609735 0.103 Uiso 1 1 d GR . . . .
C1 C 0.3148(4) 0.1874(5) 0.65808(19) 0.0524(9) Uani 1 1 d . . . . .
C2 C 0.2538(4) 0.2555(6) 0.5841(2) 0.0683(12) Uani 1 1 d . . . . .
H2 H 0.155057 0.235493 0.557926 0.082 Uiso 1 1 calc R . . . .

loop_
_atom_site_aniso_label
_atom_site_aniso_U_11
_atom_site_aniso_U_22
_atom_site_aniso_U_33
_atom_site_aniso_U_23
_atom_site_aniso_U_13
_atom_site_aniso_U_12
N3 0.0444(13) 0.063(2) 0.0413(14) 0.0065(14) 0.0009(11) -0.0074(13)
N2 0.0550(15) 0.059(2) 0.0443(15) 0.0054(15) 0.0060(12) -0.0088(14)
N7 0.0509(16) 0.077(2) 0.0509(17) 0.0127(17) -0.0099(13) -0.0161(17)
N6 0.0502(16) 0.092(3) 0.0518(17) 0.0082(19) -0.0045(13) -0.0076(17)
N4 0.0528(16) 0.101(3) 0.0466(15) 0.0139(17) -0.0062(13) -0.0151(17)
N5 0.0539(18) 0.095(3) 0.074(2) -0.011(2) 0.0038(16) -0.001(2)
O3 0.0698(18) 0.093(3) 0.130(3) -0.024(2) 0.0180(18) -0.0139(16)
N8 0.073(2) 0.084(3) 0.065(2) -0.006(2) -0.0053(17) -0.007(2)
O5 0.0748(19) 0.109(3) 0.118(3) -0.030(2) 0.0122(18) 0.0041(18)
O1 0.107(2) 0.132(3) 0.0714(19) 0.035(2) 0.0043(18) -0.036(2)
N1 0.087(2) 0.089(3) 0.063(2) -0.005(2) 0.0145(18) -0.035(2)
O4 0.0740(18) 0.132(3) 0.114(2) -0.032(2) 0.0319(18) 0.0019(19)
C4 0.0509(18) 0.064(2) 0.0373(17) 0.0069(18) -0.0011(14) -0.0085(17)
O2 0.106(2) 0.158(4) 0.084(2) 0.007(2) 0.0080(19) -0.082(2)
O6 0.118(3) 0.120(3) 0.098(2) -0.041(2) -0.016(2) -0.007(2)
C5 0.0510(18) 0.075(3) 0.0428(18) 0.0028(19) -0.0014(15) -0.0030(19)
C3 0.0457(17) 0.077(3) 0.0452(18) 0.004(2) -0.0031(14) -0.0046(18)
N9 0.067(2) 0.085(3) 0.099(3) 0.015(2) -0.0109(18) -0.0149(19)
C1 0.0585(18) 0.054(2) 0.0460(18) -0.0016(18) 0.0103(15) -0.0125(17)
C2 0.0521(19) 0.099(3) 0.0513(19) 0.001(2) -0.0020(15) -0.019(2)

loop_
_atom_type_symbol
_atom_type_description
_atom_type_scat_dispersion_real
_atom_type_scat_dispersion_imag
_atom_type_scat_source
C C 0.0033 0.0016 'International Tables Vol C Tables 4.2.6.8 and 6.1.1.4'
H H 0.0000 0.0000 'International Tables Vol C Tables 4.2.6.8 and 6.1.1.4'
N N 0.0061 0.0033 'International Tables Vol C Tables 4.2.6.8 and 6.1.1.4'
O O 0.0106 0.0060 'International Tables Vol C Tables 4.2.6.8 and 6.1.1.4'

loop_
_geom_angle_atom_site_label_1
_geom_angle_atom_site_label_2
_geom_angle_atom_site_label_3
_geom_angle
_geom_angle_site_symmetry_1
_geom_angle_site_symmetry_3
_geom_angle_publ_flag
N2 N3 N4 116.1(2) . . ?
N2 N3 C4 121.2(2) . . ?
N4 N3 C4 122.7(3) . . ?
N3 N2 C1 101.4(2) . . ?
N6 N7 C5 112.6(3) . . ?
N6 N7 N9 120.5(3) . . ?
C5 N7 N9 126.5(4) . . ?
N7 N6 C3 103.8(3) . . ?
C2 N4 N3 103.1(3) . . ?
O3 N5 O4 125.2(4) . . ?
O3 N5 C3 116.3(3) . . ?
O4 N5 C3 118.4(4) . . ?
O5 N8 C5 116.3(3) . . ?
O6 N8 O5 125.0(4) . . ?
O6 N8 C5 118.7(3) . . ?
O1 N1 O2 125.2(4) . . ?
O1 N1 C1 118.9(3) . . ?
O2 N1 C1 115.9(4) . . ?
C5 C4 N3 126.3(3) . . ?
C5 C4 C3 103.9(3) . . ?
C3 C4 N3 129.8(4) . . ?
N7 C5 N8 123.1(4) . . ?
N7 C5 C4 107.1(4) . . ?
C4 C5 N8 129.8(3) . . ?
N6 C3 N5 119.2(3) . . ?
N6 C3 C4 112.6(4) . . ?
C4 C3 N5 128.2(3) . . ?
N7 N9 H9A 107.7 . . ?
N7 N9 H9B 109.5 . . ?
H9A N9 H9B 109.1 . . ?
N2 C1 N1 120.3(3) . . ?
N2 C1 C2 111.2(3) . . ?
C2 C1 N1 128.4(3) . . ?
N4 C2 C1 108.2(3) . . ?
N4 C2 H2 125.9 . . ?
C1 C2 H2 125.9 . . ?

loop_
_geom_bond_atom_site_label_1
_geom_bond_atom_site_label_2
_geom_bond_distance
_geom_bond_site_symmetry_2
_geom_bond_publ_flag
N3 N2 1.318(3) . ?
N3 N4 1.343(3) . ?
N3 C4 1.409(4) . ?
N2 C1 1.319(4) . ?
N7 N6 1.323(4) . ?
N7 C5 1.348(4) . ?
N7 N9 1.394(4) . ?
N6 C3 1.335(4) . ?
N4 C2 1.308(4) . ?
N5 O3 1.211(4) . ?
N5 O4 1.223(4) . ?
N5 C3 1.436(5) . ?
N8 O5 1.224(4) . ?
N8 O6 1.204(4) . ?
N8 C5 1.436(5) . ?
O1 N1 1.219(4) . ?
N1 O2 1.223(4) . ?
N1 C1 1.438(4) . ?
C4 C5 1.363(5) . ?
C4 C3 1.380(5) . ?
N9 H9A 0.8616 . ?
N9 H9B 0.8621 . ?
C1 C2 1.372(5) . ?
C2 H2 0.9300 . ?
